data_4028476
loop_
_publ_author_name
'Victor Mamane'
'Emmanuel Aubert'
'Paola Peluso'
'Sergio Cossu'

_publ_section_title
;
 Lithiation of Prochiral 2,2'-Dichloro-5,5'-dibromo-4,4'-bipyridine as a
 Tool for the Synthesis of Chiral Polyhalogenated 4,4'-Bipyridines
;
_journal_name_full 'Journal of Organic Chemistry'
_journal_page_first 7683
_journal_page_last 7689
_journal_paper_doi 10.1021/jo401255q
_journal_volume 78
_journal_year 2013
_chemical_formula_moiety 'C13 H12 Br2 Cl2 N2 Si'
_chemical_formula_sum 'C13 H12 Br2 Cl2 N2 Si'
_chemical_formula_weight 455.06
_chemical_name_systematic
;
 ?
;
_space_group_IT_number 19
_symmetry_cell_setting orthorhombic
_symmetry_space_group_name_Hall 'P 2ac 2ab'
_symmetry_space_group_name_H-M 'P 21 21 21'
_atom_sites_solution_hydrogens difmap
_atom_sites_solution_primary direct
_atom_sites_solution_secondary difmap
_audit_creation_method SHELXL-97
_cell_angle_alpha 90.00
_cell_angle_beta 90.00
_cell_angle_gamma 90.00
_cell_formula_units_Z 8
_cell_length_a 9.3313(1)
_cell_length_b 13.9522(1)
_cell_length_c 25.8239(1)
_cell_measurement_reflns_used 98242
_cell_measurement_temperature 110(2)
_cell_measurement_theta_max 76.2843
_cell_measurement_theta_min 3.1648
_cell_volume 3362.07(5)
_computing_cell_refinement
;
CrysAlisPro, Agilent Technologies,
Version 1.171.35.21 (release 20-01-2012 CrysAlis171 .NET)
(compiled Jan 23 2012,18:06:46)
;
_computing_data_collection
;
CrysAlisPro, Agilent Technologies,
Version 1.171.35.21 (release 20-01-2012 CrysAlis171 .NET)
(compiled Jan 23 2012,18:06:46)
;
_computing_data_reduction
;
CrysAlisPro, Agilent Technologies,
Version 1.171.35.21 (release 20-01-2012 CrysAlis171 .NET)
(compiled Jan 23 2012,18:06:46)
;
_computing_structure_refinement 'SHELXL-97 (Sheldrick, 1997)'
_computing_structure_solution 'SIR_92 (Altomare et al., 1994)'
_diffrn_ambient_temperature 110(2)
_diffrn_detector_area_resol_mean 10.4508
_diffrn_measured_fraction_theta_full 1.000
_diffrn_measured_fraction_theta_max 1.000
_diffrn_measurement_device_type 'SuperNova, Dual, Cu at zero, Atlas'
_diffrn_measurement_method 'phi and omega scans'
_diffrn_radiation_monochromator mirror
_diffrn_radiation_source 'SuperNova (Cu) x-ray Source'
_diffrn_radiation_type 'Cu K\a'
_diffrn_radiation_wavelength 1.5418
_diffrn_reflns_av_R_equivalents 0.0327
_diffrn_reflns_av_sigmaI/netI 0.0383
_diffrn_reflns_limit_h_max 11
_diffrn_reflns_limit_h_min -11
_diffrn_reflns_limit_k_max 17
_diffrn_reflns_limit_k_min -17
_diffrn_reflns_limit_l_max 32
_diffrn_reflns_limit_l_min -32
_diffrn_reflns_number 117489
_diffrn_reflns_theta_full 76.48
_diffrn_reflns_theta_max 76.48
_diffrn_reflns_theta_min 3.42
_exptl_absorpt_coefficient_mu 9.638
_exptl_absorpt_correction_T_max 0.373
_exptl_absorpt_correction_T_min 0.147
_exptl_absorpt_correction_type analytical
_exptl_absorpt_process_details
;
CrysAlisPro, Agilent Technologies,
Version 1.171.35.21 (release 20-01-2012 CrysAlis171 .NET)
(compiled Jan 23 2012,18:06:46)
Analytical numeric absorption correction using a multifaceted crystal
            model based on expressions derived by R.C. Clark & J.S. Reid.
(Clark, R. C. & Reid, J. S. (1995). Acta Cryst. A51, 887-897)
;
_exptl_crystal_colour colorless
_exptl_crystal_density_diffrn 1.798
_exptl_crystal_description block
_exptl_crystal_F_000 1776
_exptl_crystal_size_max 0.3023
_exptl_crystal_size_mid 0.2067
_exptl_crystal_size_min 0.1715
_refine_diff_density_max 0.292
_refine_diff_density_min -0.605
_refine_diff_density_rms 0.089
_refine_ls_abs_structure_details 'Flack H D (1983), Acta Cryst. A39, 876-881'
_refine_ls_abs_structure_Flack 0.002(10)
_refine_ls_extinction_method none
_refine_ls_goodness_of_fit_ref 1.124
_refine_ls_hydrogen_treatment constr
_refine_ls_matrix_type full
_refine_ls_number_parameters 367
_refine_ls_number_reflns 7061
_refine_ls_number_restraints 0
_refine_ls_restrained_S_all 1.124
_refine_ls_R_factor_all 0.0187
_refine_ls_R_factor_gt 0.0187
_refine_ls_shift/su_max 0.003
_refine_ls_shift/su_mean 0.000
_refine_ls_structure_factor_coef Fsqd
_refine_ls_weighting_details 'calc w=1/[\s^2^(Fo^2^)+(0.0278P)^2^+1.9350P] where P=(Fo^2^+2Fc^2^)/3'
_refine_ls_weighting_scheme calc
_refine_ls_wR_factor_gt 0.0484
_refine_ls_wR_factor_ref 0.0484
_reflns_number_gt 7061
_reflns_number_total 7061
_reflns_threshold_expression >2sigma(I)
_cod_data_source_file jo401255q_si_004.cif
_cod_data_source_block bipyk4peak1
_cod_database_code 4028476

loop_
_symmetry_equiv_pos_as_xyz
'x, y, z'
'-x+1/2, -y, z+1/2'
'x+1/2, -y+1/2, -z'
'-x, y+1/2, -z+1/2'

loop_
_atom_site_label
_atom_site_type_symbol
_atom_site_fract_x
_atom_site_fract_y
_atom_site_fract_z
_atom_site_U_iso_or_equiv
_atom_site_adp_type
_atom_site_occupancy
_atom_site_symmetry_multiplicity
_atom_site_calc_flag
_atom_site_refinement_flags
Br1 Br 1.03851(2) 0.750043(16) 0.561433(10) 0.02357(5) Uani 1 1 d .
Br4 Br 0.19521(2) 0.506523(17) 0.295978(9) 0.02376(5) Uani 1 1 d .
Br2 Br 0.85827(3) 0.548418(18) 0.478672(8) 0.02622(6) Uani 1 1 d .
Br3 Br 0.12213(2) 0.242437(19) 0.271733(9) 0.02558(6) Uani 1 1 d .
Cl2 Cl 1.06105(6) 0.42039(4) 0.70037(2) 0.02416(10) Uani 1 1 d .
Cl1 Cl 0.37779(5) 0.74814(4) 0.60927(2) 0.02619(11) Uani 1 1 d .
Cl3 Cl 0.78045(5) 0.28917(4) 0.23016(2) 0.02267(10) Uani 1 1 d .
Si1 Si 0.51123(6) 0.53374(4) 0.59709(2) 0.01755(11) Uani 1 1 d .
Si2 Si 0.67084(6) 0.40993(4) 0.33247(2) 0.01828(11) Uani 1 1 d .
Cl4 Cl 0.32055(8) 0.25788(4) 0.49405(2) 0.03485(14) Uani 1 1 d .
N16 N 0.52075(18) 0.24764(14) 0.20718(6) 0.0184(3) Uani 1 1 d .
N10 N 1.05805(19) 0.41133(13) 0.59943(7) 0.0184(3) Uani 1 1 d .
N25 N 0.1890(2) 0.38998(13) 0.44140(7) 0.0225(4) Uani 1 1 d .
N1 N 0.6224(2) 0.82382(13) 0.59004(7) 0.0208(4) Uani 1 1 d .
C3 C 0.6260(2) 0.64837(14) 0.59340(7) 0.0149(4) Uani 1 1 d .
C20 C 0.3181(2) 0.27114(15) 0.26106(8) 0.0172(4) Uani 1 1 d .
C13 C 0.8678(2) 0.56561(13) 0.58827(7) 0.0134(3) Uani 1 1 d .
C21 C 0.3804(2) 0.23917(16) 0.21589(8) 0.0193(4) Uani 1 1 d .
H21 H 0.3217 0.2103 0.1902 0.023 Uiso 1 1 calc R
C11 C 1.0063(2) 0.45881(15) 0.63965(8) 0.0170(4) Uani 1 1 d .
C2 C 0.5612(2) 0.73915(16) 0.59584(8) 0.0170(4) Uani 1 1 d .
C26 C 0.2846(3) 0.32014(15) 0.43732(8) 0.0217(4) Uani 1 1 d .
C14 C 0.9196(2) 0.51555(14) 0.54589(8) 0.0156(4) Uani 1 1 d .
C12 C 0.9135(2) 0.53581(14) 0.63679(8) 0.0156(4) Uani 1 1 d .
H12 H 0.8818 0.5675 0.6673 0.019 Uiso 1 1 calc R
C18 C 0.5464(2) 0.33579(14) 0.28880(7) 0.0149(4) Uani 1 1 d .
C19 C 0.3991(2) 0.32067(14) 0.29804(7) 0.0140(4) Uani 1 1 d .
C4 C 0.7747(2) 0.65190(14) 0.58455(7) 0.0136(4) Uani 1 1 d .
C5 C 0.8404(2) 0.74050(15) 0.57641(8) 0.0173(4) Uani 1 1 d .
C30 C 0.1630(2) 0.44178(15) 0.39883(8) 0.0189(4) Uani 1 1 d .
H30 H 0.0951 0.4924 0.4007 0.023 Uiso 1 1 calc R
C29 C 0.2321(2) 0.42421(15) 0.35189(8) 0.0167(4) Uani 1 1 d .
C28 C 0.3287(2) 0.34831(14) 0.34790(7) 0.0143(4) Uani 1 1 d .
C15 C 1.0152(2) 0.44008(15) 0.55247(8) 0.0175(4) Uani 1 1 d .
H15 H 1.0511 0.4079 0.5228 0.021 Uiso 1 1 calc R
C9 C 0.3851(3) 0.5379(2) 0.54132(10) 0.0339(6) Uani 1 1 d .
H9B H 0.4392 0.5475 0.5092 0.051 Uiso 1 1 calc R
H9C H 0.3176 0.5910 0.5461 0.051 Uiso 1 1 calc R
H9A H 0.3321 0.4774 0.5393 0.051 Uiso 1 1 calc R
C7 C 0.4220(3) 0.5258(2) 0.66119(10) 0.0371(6) Uani 1 1 d .
H7B H 0.3650 0.4669 0.6629 0.056 Uiso 1 1 calc R
H7C H 0.3591 0.5814 0.6660 0.056 Uiso 1 1 calc R
H7A H 0.4947 0.5249 0.6886 0.056 Uiso 1 1 calc R
C6 C 0.7626(2) 0.82428(16) 0.57925(9) 0.0206(4) Uani 1 1 d .
H6 H 0.8096 0.8837 0.5734 0.025 Uiso 1 1 calc R
C17 C 0.5962(2) 0.29204(15) 0.24327(8) 0.0161(4) Uani 1 1 d .
C27 C 0.3563(2) 0.29525(15) 0.39207(8) 0.0189(4) Uani 1 1 d .
H27 H 0.4222 0.2434 0.3915 0.023 Uiso 1 1 calc R
C22 C 0.7821(3) 0.32533(19) 0.37115(10) 0.0291(5) Uani 1 1 d .
H22B H 0.8445 0.2887 0.3479 0.044 Uiso 1 1 calc R
H22C H 0.7194 0.2812 0.3901 0.044 Uiso 1 1 calc R
H22A H 0.8409 0.3615 0.3958 0.044 Uiso 1 1 calc R
C8 C 0.6145(3) 0.42048(17) 0.58913(12) 0.0339(6) Uani 1 1 d .
H8B H 0.6846 0.4147 0.6172 0.051 Uiso 1 1 calc R
H8C H 0.6646 0.4214 0.5558 0.051 Uiso 1 1 calc R
H8A H 0.5487 0.3658 0.5902 0.051 Uiso 1 1 calc R
C23 C 0.5682(3) 0.49267(18) 0.37577(10) 0.0292(5) Uani 1 1 d .
H23B H 0.5222 0.4556 0.4034 0.044 Uiso 1 1 calc R
H23C H 0.4948 0.5261 0.3555 0.044 Uiso 1 1 calc R
H23A H 0.6339 0.5396 0.3911 0.044 Uiso 1 1 calc R
C24 C 0.7825(3) 0.49201(19) 0.29188(11) 0.0311(5) Uani 1 1 d .
H24A H 0.8274 0.5405 0.3140 0.047 Uiso 1 1 calc R
H24B H 0.7215 0.5237 0.2661 0.047 Uiso 1 1 calc R
H24C H 0.8570 0.4549 0.2742 0.047 Uiso 1 1 calc R

loop_
_atom_site_aniso_label
_atom_site_aniso_U_11
_atom_site_aniso_U_22
_atom_site_aniso_U_33
_atom_site_aniso_U_23
_atom_site_aniso_U_13
_atom_site_aniso_U_12
Br1 0.01218(9) 0.02070(10) 0.03783(13) -0.00148(10) 0.00340(8) -0.00262(8)
Br4 0.02245(11) 0.02811(11) 0.02071(10) 0.00563(8) 0.00116(8) 0.00749(9)
Br2 0.03265(12) 0.03375(12) 0.01226(9) -0.00031(8) 0.00030(9) 0.00827(10)
Br3 0.01272(9) 0.03545(12) 0.02857(11) -0.00922(10) 0.00161(8) -0.00398(9)
Cl2 0.0253(2) 0.0275(2) 0.0197(2) 0.00681(19) -0.00572(19) 0.0005(2)
Cl1 0.0129(2) 0.0296(2) 0.0361(3) 0.0012(2) 0.00549(19) 0.0056(2)
Cl3 0.0129(2) 0.0338(3) 0.0213(2) 0.0014(2) 0.00540(18) 0.00343(19)
Si1 0.0139(2) 0.0206(3) 0.0182(2) 0.0011(2) 0.0019(2) -0.0039(2)
Si2 0.0131(2) 0.0209(3) 0.0208(3) -0.0021(2) -0.0022(2) 0.0002(2)
Cl4 0.0626(4) 0.0277(3) 0.0143(2) 0.0030(2) 0.0054(2) 0.0076(3)
N16 0.0175(8) 0.0247(8) 0.0129(7) -0.0006(7) 0.0016(6) 0.0035(8)
N10 0.0162(8) 0.0168(8) 0.0221(9) 0.0016(7) 0.0023(7) 0.0008(7)
N25 0.0284(10) 0.0202(8) 0.0188(8) -0.0032(7) 0.0069(8) -0.0008(8)
N1 0.0175(9) 0.0198(8) 0.0252(9) -0.0024(7) -0.0008(7) 0.0019(7)
C3 0.0140(9) 0.0197(9) 0.0110(8) -0.0012(7) 0.0018(7) 0.0010(8)
C20 0.0122(8) 0.0229(10) 0.0166(9) -0.0012(7) -0.0003(7) 0.0007(7)
C13 0.0110(8) 0.0152(8) 0.0140(8) -0.0003(7) 0.0007(7) -0.0023(7)
C21 0.0168(9) 0.0253(10) 0.0159(9) -0.0024(8) -0.0023(7) 0.0016(9)
C11 0.0169(9) 0.0177(9) 0.0163(9) 0.0017(8) -0.0026(7) -0.0027(8)
C2 0.0115(8) 0.0226(10) 0.0170(9) -0.0010(8) 0.0000(7) 0.0026(8)
C26 0.0331(12) 0.0185(9) 0.0135(9) -0.0001(8) 0.0031(9) -0.0013(9)
C14 0.0144(9) 0.0167(9) 0.0157(9) 0.0012(7) 0.0018(7) -0.0008(7)
C12 0.0163(9) 0.0155(9) 0.0151(9) -0.0025(7) 0.0011(7) -0.0014(7)
C18 0.0142(9) 0.0177(9) 0.0129(9) 0.0014(7) -0.0021(7) 0.0032(7)
C19 0.0123(9) 0.0166(8) 0.0131(8) 0.0005(7) 0.0003(7) 0.0025(7)
C4 0.0130(9) 0.0174(9) 0.0104(8) -0.0009(7) 0.0001(7) -0.0006(7)
C5 0.0114(9) 0.0183(9) 0.0221(9) -0.0019(8) -0.0009(7) -0.0008(8)
C30 0.0186(10) 0.0180(9) 0.0202(10) -0.0028(7) 0.0056(8) 0.0002(8)
C29 0.0145(9) 0.0187(9) 0.0170(9) 0.0000(8) 0.0014(7) -0.0006(7)
C28 0.0131(9) 0.0170(9) 0.0127(8) -0.0020(7) 0.0010(7) -0.0013(7)
C15 0.0167(9) 0.0181(9) 0.0177(9) -0.0013(7) 0.0055(7) 0.0012(8)
C9 0.0298(13) 0.0367(13) 0.0353(13) 0.0003(11) -0.0117(11) -0.0088(11)
C7 0.0391(14) 0.0423(15) 0.0299(13) 0.0035(11) 0.0145(11) -0.0147(12)
C6 0.0166(10) 0.0164(10) 0.0289(11) -0.0016(8) 0.0005(8) -0.0017(8)
C17 0.0128(9) 0.0203(9) 0.0152(9) 0.0041(7) 0.0024(7) 0.0024(7)
C27 0.0230(10) 0.0177(9) 0.0161(9) -0.0013(7) 0.0009(8) 0.0014(8)
C22 0.0273(12) 0.0348(12) 0.0252(11) -0.0011(10) -0.0100(10) 0.0032(10)
C8 0.0219(12) 0.0198(11) 0.0600(17) 0.0009(11) 0.0030(12) -0.0071(9)
C23 0.0213(11) 0.0304(12) 0.0360(13) -0.0148(10) -0.0033(9) -0.0054(10)
C24 0.0244(11) 0.0298(12) 0.0390(13) 0.0018(10) 0.0017(10) -0.0094(10)

loop_
_atom_type_symbol
_atom_type_description
_atom_type_scat_dispersion_real
_atom_type_scat_dispersion_imag
_atom_type_scat_source
C C 0.0181 0.0091 'International Tables Vol C Tables 4.2.6.8 and 6.1.1.4'
H H 0.0000 0.0000 'International Tables Vol C Tables 4.2.6.8 and 6.1.1.4'
N N 0.0311 0.0180 'International Tables Vol C Tables 4.2.6.8 and 6.1.1.4'
Si Si 0.2541 0.3302 'International Tables Vol C Tables 4.2.6.8 and 6.1.1.4'
Cl Cl 0.3639 0.7018 'International Tables Vol C Tables 4.2.6.8 and 6.1.1.4'
Br Br -0.6763 1.2805 'International Tables Vol C Tables 4.2.6.8 and 6.1.1.4'

loop_
_geom_angle_atom_site_label_1
_geom_angle_atom_site_label_2
_geom_angle_atom_site_label_3
_geom_angle
C7 Si1 C9 114.10(14)
C7 Si1 C8 106.26(14)
C9 Si1 C8 105.56(14)
C7 Si1 C3 110.06(11)
C9 Si1 C3 106.69(11)
C8 Si1 C3 114.28(10)
C22 Si2 C24 112.24(12)
C22 Si2 C23 110.84(12)
C24 Si2 C23 104.02(12)
C22 Si2 C18 108.09(10)
C24 Si2 C18 109.72(11)
C23 Si2 C18 111.95(10)
C17 N16 C21 116.44(18)
C11 N10 C15 116.88(18)
C26 N25 C30 117.01(19)
C2 N1 C6 116.79(19)
C2 C3 C4 113.57(19)
C2 C3 Si1 120.48(16)
C4 C3 Si1 125.80(15)
C21 C20 C19 120.63(19)
C21 C20 Br3 117.56(15)
C19 C20 Br3 121.79(15)
C14 C13 C12 117.07(18)
C14 C13 C4 124.11(18)
C12 C13 C4 118.71(17)
N16 C21 C20 121.89(19)
N16 C21 H21 119.1
C20 C21 H21 119.1
N10 C11 C12 125.16(19)
N10 C11 Cl2 116.59(16)
C12 C11 Cl2 118.25(16)
N1 C2 C3 127.99(18)
N1 C2 Cl1 112.39(16)
C3 C2 Cl1 119.60(16)
N25 C26 C27 125.0(2)
N25 C26 Cl4 115.54(16)
C27 C26 Cl4 119.43(17)
C13 C14 C15 120.61(19)
C13 C14 Br2 119.92(15)
C15 C14 Br2 119.46(15)
C11 C12 C13 118.29(18)
C11 C12 H12 120.9
C13 C12 H12 120.9
C17 C18 C19 113.51(18)
C17 C18 Si2 121.73(16)
C19 C18 Si2 124.76(15)
C20 C19 C18 118.97(18)
C20 C19 C28 118.52(17)
C18 C19 C28 122.30(18)
C5 C4 C3 119.26(19)
C5 C4 C13 118.02(18)
C3 C4 C13 122.48(18)
C6 C5 C4 120.77(18)
C6 C5 Br1 117.76(16)
C4 C5 Br1 121.47(15)
N25 C30 C29 122.4(2)
N25 C30 H30 118.8
C29 C30 H30 118.8
C30 C29 C28 119.77(19)
C30 C29 Br4 118.47(16)
C28 C29 Br4 121.75(15)
C27 C28 C29 117.72(18)
C27 C28 C19 119.36(18)
C29 C28 C19 122.89(18)
N10 C15 C14 121.97(19)
N10 C15 H15 119.0
C14 C15 H15 119.0
Si1 C9 H9B 109.5
Si1 C9 H9C 109.5
H9B C9 H9C 109.5
Si1 C9 H9A 109.5
H9B C9 H9A 109.5
H9C C9 H9A 109.5
Si1 C7 H7B 109.5
Si1 C7 H7C 109.5
H7B C7 H7C 109.5
Si1 C7 H7A 109.5
H7B C7 H7A 109.5
H7C C7 H7A 109.5
N1 C6 C5 121.5(2)
N1 C6 H6 119.3
C5 C6 H6 119.3
N16 C17 C18 128.17(19)
N16 C17 Cl3 112.04(15)
C18 C17 Cl3 119.75(16)
C28 C27 C26 118.0(2)
C28 C27 H27 121.0
C26 C27 H27 121.0
Si2 C22 H22B 109.5
Si2 C22 H22C 109.5
H22B C22 H22C 109.5
Si2 C22 H22A 109.5
H22B C22 H22A 109.5
H22C C22 H22A 109.5
Si1 C8 H8B 109.5
Si1 C8 H8C 109.5
H8B C8 H8C 109.5
Si1 C8 H8A 109.5
H8B C8 H8A 109.5
H8C C8 H8A 109.5
Si2 C23 H23B 109.5
Si2 C23 H23C 109.5
H23B C23 H23C 109.5
Si2 C23 H23A 109.5
H23B C23 H23A 109.5
H23C C23 H23A 109.5
Si2 C24 H24A 109.5
Si2 C24 H24B 109.5
H24A C24 H24B 109.5
Si2 C24 H24C 109.5
H24A C24 H24C 109.5
H24B C24 H24C 109.5

loop_
_geom_bond_atom_site_label_1
_geom_bond_atom_site_label_2
_geom_bond_distance
Br1 C5 1.893(2)
Br4 C29 1.877(2)
Br2 C14 1.884(2)
Br3 C20 1.892(2)
Cl2 C11 1.734(2)
Cl1 C2 1.751(2)
Cl3 C17 1.753(2)
Si1 C7 1.856(3)
Si1 C9 1.861(3)
Si1 C8 1.862(3)
Si1 C3 1.927(2)
Si2 C22 1.862(2)
Si2 C24 1.870(3)
Si2 C23 1.871(2)
Si2 C18 1.921(2)
Cl4 C26 1.736(2)
N16 C17 1.322(3)
N16 C21 1.334(3)
N10 C11 1.323(3)
N10 C15 1.338(3)
N25 C26 1.325(3)
N25 C30 1.338(3)
N1 C2 1.321(3)
N1 C6 1.337(3)
C3 C2 1.405(3)
C3 C4 1.407(3)
C20 C21 1.378(3)
C20 C19 1.400(3)
C13 C14 1.386(3)
C13 C12 1.387(3)
C13 C4 1.488(3)
C21 H21 0.9500
C11 C12 1.382(3)
C26 C27 1.390(3)
C14 C15 1.390(3)
C12 H12 0.9500
C18 C17 1.404(3)
C18 C19 1.411(3)
C19 C28 1.496(3)
C4 C5 1.396(3)
C5 C6 1.378(3)
C30 C29 1.394(3)
C30 H30 0.9500
C29 C28 1.395(3)
C28 C27 1.384(3)
C15 H15 0.9500
C9 H9B 0.9800
C9 H9C 0.9800
C9 H9A 0.9800
C7 H7B 0.9800
C7 H7C 0.9800
C7 H7A 0.9800
C6 H6 0.9500
C27 H27 0.9500
C22 H22B 0.9800
C22 H22C 0.9800
C22 H22A 0.9800
C8 H8B 0.9800
C8 H8C 0.9800
C8 H8A 0.9800
C23 H23B 0.9800
C23 H23C 0.9800
C23 H23A 0.9800
C24 H24A 0.9800
C24 H24B 0.9800
C24 H24C 0.9800

loop_
_geom_torsion_atom_site_label_1
_geom_torsion_atom_site_label_2
_geom_torsion_atom_site_label_3
_geom_torsion_atom_site_label_4
_geom_torsion
C7 Si1 C3 C2 -64.1(2)
C9 Si1 C3 C2 60.1(2)
C8 Si1 C3 C2 176.40(18)
C7 Si1 C3 C4 120.7(2)
C9 Si1 C3 C4 -115.0(2)
C8 Si1 C3 C4 1.2(2)
C17 N16 C21 C20 -2.8(3)
C19 C20 C21 N16 5.0(3)
Br3 C20 C21 N16 -173.33(17)
C15 N10 C11 C12 -0.8(3)
C15 N10 C11 Cl2 179.40(16)
C6 N1 C2 C3 1.8(3)
C6 N1 C2 Cl1 -179.49(16)
C4 C3 C2 N1 1.2(3)
Si1 C3 C2 N1 -174.51(18)
C4 C3 C2 Cl1 -177.39(15)
Si1 C3 C2 Cl1 6.9(2)
C30 N25 C26 C27 -1.9(3)
C30 N25 C26 Cl4 177.48(16)
C12 C13 C14 C15 -1.1(3)
C4 C13 C14 C15 174.94(19)
C12 C13 C14 Br2 177.92(15)
C4 C13 C14 Br2 -6.0(3)
N10 C11 C12 C13 1.2(3)
Cl2 C11 C12 C13 -178.96(15)
C14 C13 C12 C11 -0.2(3)
C4 C13 C12 C11 -176.48(18)
C22 Si2 C18 C17 -77.57(19)
C24 Si2 C18 C17 45.12(19)
C23 Si2 C18 C17 160.08(17)
C22 Si2 C18 C19 103.37(19)
C24 Si2 C18 C19 -133.94(18)
C23 Si2 C18 C19 -19.0(2)
C21 C20 C19 C18 -1.2(3)
Br3 C20 C19 C18 176.98(15)
C21 C20 C19 C28 -176.12(19)
Br3 C20 C19 C28 2.1(3)
C17 C18 C19 C20 -3.9(3)
Si2 C18 C19 C20 175.22(15)
C17 C18 C19 C28 170.78(18)
Si2 C18 C19 C28 -10.1(3)
C2 C3 C4 C5 -3.5(3)
Si1 C3 C4 C5 172.00(15)
C2 C3 C4 C13 170.76(17)
Si1 C3 C4 C13 -13.8(3)
C14 C13 C4 C5 -83.0(3)
C12 C13 C4 C5 93.0(2)
C14 C13 C4 C3 102.7(2)
C12 C13 C4 C3 -81.3(3)
C3 C4 C5 C6 2.9(3)
C13 C4 C5 C6 -171.6(2)
C3 C4 C5 Br1 -177.33(15)
C13 C4 C5 Br1 8.2(3)
C26 N25 C30 C29 0.1(3)
N25 C30 C29 C28 2.1(3)
N25 C30 C29 Br4 -176.23(16)
C30 C29 C28 C27 -2.5(3)
Br4 C29 C28 C27 175.81(16)
C30 C29 C28 C19 175.57(19)
Br4 C29 C28 C19 -6.2(3)
C20 C19 C28 C27 102.4(2)
C18 C19 C28 C27 -72.3(3)
C20 C19 C28 C29 -75.6(3)
C18 C19 C28 C29 109.7(2)
C11 N10 C15 C14 -0.6(3)
C13 C14 C15 N10 1.6(3)
Br2 C14 C15 N10 -177.42(16)
C2 N1 C6 C5 -2.6(3)
C4 C5 C6 N1 0.3(3)
Br1 C5 C6 N1 -179.47(17)
C21 N16 C17 C18 -3.3(3)
C21 N16 C17 Cl3 174.69(16)
C19 C18 C17 N16 6.6(3)
Si2 C18 C17 N16 -172.53(17)
C19 C18 C17 Cl3 -171.27(15)
Si2 C18 C17 Cl3 9.6(2)
C29 C28 C27 C26 0.8(3)
C19 C28 C27 C26 -177.28(19)
N25 C26 C27 C28 1.4(4)
Cl4 C26 C27 C28 -177.90(17)
